data_8107544
loop_
_publ_author_name
'Dong, Zhang-Chao'
'Zheng, Liang-Liang'
'Pan, Bo-Wen'
'Shi, Yang'
'Zhou, Ying'

_publ_section_title
;
 Synthesis and crystal structure
 (E)-1-(4-bromo-2-hydroxyphenyl)-3-(dimethylamino)prop-2-en-1-one,
 C11H12BrNO2
;
_journal_issue 4
_journal_name_full 'Zeitschrift f\"ur Kristallographie - New Crystal Structures'
_journal_page_first 733
_journal_page_last 734
_journal_paper_doi 10.1515/ncrs-2023-0178
_journal_volume 238
_journal_year 2023
_chemical_formula_moiety 'C11 H12 Br N O2'
_chemical_formula_sum 'C11 H12 Br N O2'
_chemical_formula_weight 270.13
_space_group_crystal_system monoclinic
_space_group_IT_number 14
_space_group_name_Hall '-P 2yn'
_space_group_name_H-M_alt 'P 1 21/n 1'
_atom_sites_solution_hydrogens geom
_atom_sites_solution_primary dual
_cell_angle_alpha 90
_cell_angle_beta 105.575(14)
_cell_angle_gamma 90
_cell_formula_units_Z 4
_cell_length_a 7.5143(12)
_cell_length_b 11.8968(15)
_cell_length_c 12.9852(13)
_cell_measurement_reflns_used 1323
_cell_measurement_temperature 293.00(10)
_cell_measurement_theta_max 27.9780
_cell_measurement_theta_min 3.2300
_cell_volume 1118.2(3)
_computing_cell_refinement 'CrysAlisPro 1.171.38.43f (Rigaku OD, 2015) [1]'
_computing_data_collection 'CrysAlisPro 1.171.38.43f (Rigaku OD, 2015) [1]'
_computing_data_reduction 'CrysAlisPro 1.171.38.43f (Rigaku OD, 2015) [1]'
_computing_molecular_graphics 'Olex2 1.5-beta (Dolomanov et al., 2009) [2]'
_computing_publication_material 'Olex2 1.5-beta (Dolomanov et al., 2009) [2]'
_computing_structure_refinement 'SHELXL 2018/3 (Sheldrick, 2015) [3]'
_computing_structure_solution 'SHELXT  (Sheldrick, 2015)'
_diffrn_ambient_environment air
_diffrn_ambient_temperature 293.00(10)
_diffrn_detector 'CCD plate'
_diffrn_detector_area_resol_mean 5.2684
_diffrn_detector_type AtlasS2
_diffrn_measured_fraction_theta_full 0.982
_diffrn_measured_fraction_theta_max 0.982
_diffrn_measurement_details
;
List of Runs (angles in degrees, time in seconds):

  # Type    Start    End  Width  t~exp~   \w     \q     \k     \f   Frames
--------------------------------------------------------------------------
  1  \w    -22.00  24.00   1.00    6.00    --  -11.27  77.00  90.00   46
  2  \w     -2.00  83.00   1.00    6.00    --   11.90  77.00-150.00   85
  3  \w    -20.00   5.00   1.00    6.00    --  -11.27 -99.00  60.00   25
;
_diffrn_measurement_device 'four-circle diffractometer'
_diffrn_measurement_device_type 'SuperNova, Dual, Cu at zero, AtlasS2'
_diffrn_measurement_method '\w scans'
_diffrn_orient_matrix_type 'CrysAlisPro convention (1999,Acta A55,543-557)'
_diffrn_orient_matrix_UB_11 0.0091352000
_diffrn_orient_matrix_UB_12 0.0561386000
_diffrn_orient_matrix_UB_13 0.0191172000
_diffrn_orient_matrix_UB_21 -0.0309975000
_diffrn_orient_matrix_UB_22 -0.0166546000
_diffrn_orient_matrix_UB_23 0.0446829000
_diffrn_orient_matrix_UB_31 0.0924982000
_diffrn_orient_matrix_UB_32 -0.0111423000
_diffrn_orient_matrix_UB_33 0.0292857000
_diffrn_radiation_monochromator mirror
_diffrn_radiation_probe x-ray
_diffrn_radiation_type 'Mo K\a'
_diffrn_radiation_wavelength 0.71073
_diffrn_reflns_av_R_equivalents 0.0651
_diffrn_reflns_av_unetI/netI 0.0879
_diffrn_reflns_Laue_measured_fraction_full 0.982
_diffrn_reflns_Laue_measured_fraction_max 0.982
_diffrn_reflns_limit_h_max 7
_diffrn_reflns_limit_h_min -8
_diffrn_reflns_limit_k_max 14
_diffrn_reflns_limit_k_min -13
_diffrn_reflns_limit_l_max 15
_diffrn_reflns_limit_l_min -14
_diffrn_reflns_number 3793
_diffrn_reflns_point_group_measured_fraction_full 0.982
_diffrn_reflns_point_group_measured_fraction_max 0.982
_diffrn_reflns_theta_full 24.995
_diffrn_reflns_theta_max 24.995
_diffrn_reflns_theta_min 2.363
_diffrn_source 'micro-focus sealed X-ray tube'
_diffrn_source_type 'SuperNova (Mo) X-ray Source'
_exptl_absorpt_coefficient_mu 3.655
_exptl_absorpt_correction_T_max 1.00000
_exptl_absorpt_correction_T_min 0.19158
_exptl_absorpt_correction_type multi-scan
_exptl_absorpt_process_details
;
CrysAlisPro 1.171.38.43f (Rigaku Oxford Diffraction, 2015)
Empirical absorption correction using spherical harmonics,
 implemented in SCALE3 ABSPACK scaling algorithm.
;
_exptl_crystal_colour 'light colourless'
_exptl_crystal_density_diffrn 1.605
_exptl_crystal_description block
_exptl_crystal_F_000 544
_exptl_crystal_size_max 0.14
_exptl_crystal_size_mid 0.13
_exptl_crystal_size_min 0.1
_refine_diff_density_max 0.753
_refine_diff_density_min -0.793
_refine_diff_density_rms 0.116
_refine_ls_extinction_coef 0.321(16)
_refine_ls_extinction_expression Fc^*^=kFc[1+0.001xFc^2^\l^3^/sin(2\q)]^-1/4^
_refine_ls_extinction_method 'SHELXL-2018/3 (Sheldrick 2018)'
_refine_ls_goodness_of_fit_ref 1.059
_refine_ls_hydrogen_treatment constr
_refine_ls_matrix_type full
_refine_ls_number_parameters 140
_refine_ls_number_reflns 1923
_refine_ls_number_restraints 0
_refine_ls_restrained_S_all 1.059
_refine_ls_R_factor_all 0.0832
_refine_ls_R_factor_gt 0.0607
_refine_ls_shift/su_max 0.000
_refine_ls_shift/su_mean 0.000
_refine_ls_structure_factor_coef Fsqd
_refine_ls_weighting_details 'w=1/[\s^2^(Fo^2^)+(0.0754P)^2^] where P=(Fo^2^+2Fc^2^)/3'
_refine_ls_weighting_scheme calc
_refine_ls_wR_factor_gt 0.1399
_refine_ls_wR_factor_ref 0.1615
_reflns_Friedel_coverage 0.000
_reflns_Friedel_fraction_full .
_reflns_Friedel_fraction_max .
_reflns_number_gt 1392
_reflns_number_total 1923
_reflns_threshold_expression 'I > 2\s(I)'
_cod_data_source_file suppl_j_ncrs-2023-0178_suppl_001.cif
_cod_data_source_block br-0331
_cod_database_code 8107544
_shelx_space_group_comment
;
The symmetry employed for this shelxl refinement is uniquely defined
by the following loop, which should always be used as a source of
symmetry information in preference to the above space-group names.
They are only intended as comments.
;
_shelx_estimated_absorpt_t_max 0.711
_shelx_estimated_absorpt_t_min 0.629
_olex2_refinement_description
;
1. Fixed Uiso
 At 1.2 times of:
  All C(H) groups
 At 1.5 times of:
  All C(H,H,H) groups, All O(H) groups
2.a Aromatic/amide H refined with riding coordinates:
 C3(H3), C5(H5), C6(H6), C8(H8), C9(H9)
2.b Idealised Me refined as rotating group:
 C10(H10A,H10B,H10C), C11(H11A,H11B,H11C)
2.c Idealised tetrahedral OH refined as rotating group:
 O1(H1)
;
_olex2_date_sample_data_collection 2023-03-31
_olex2_submission_special_instructions 'No special instructions were received'
_oxdiff_exptl_absorpt_empirical_details
;
Empirical correction (ABSPACK) includes:
- Absorption correction using spherical harmonics
- Frame scaling
;
_oxdiff_exptl_absorpt_empirical_full_max 2.477
_oxdiff_exptl_absorpt_empirical_full_min 0.534

loop_
_space_group_symop_operation_xyz
'x, y, z'
'-x+1/2, y+1/2, -z+1/2'
'-x, -y, -z'
'x-1/2, -y-1/2, z-1/2'

loop_
_atom_site_label
_atom_site_type_symbol
_atom_site_fract_x
_atom_site_fract_y
_atom_site_fract_z
_atom_site_U_iso_or_equiv
_atom_site_adp_type
_atom_site_occupancy
_atom_site_site_symmetry_order
_atom_site_calc_flag
_atom_site_refinement_flags_posn
_atom_site_refinement_flags_adp
_atom_site_refinement_flags_occupancy
_atom_site_disorder_assembly
_atom_site_disorder_group
Br1 Br 0.60408(9) 0.34817(6) 0.02383(4) 0.0722(5) Uani 1 1 d . . . . .
O1 O 0.5602(6) 0.1999(3) 0.3877(3) 0.0593(11) Uani 1 1 d . . . . .
H1 H 0.573260 0.216583 0.452123 0.089 Uiso 1 1 calc R U . . .
O2 O 0.6404(6) 0.3130(3) 0.5522(3) 0.0612(11) Uani 1 1 d . . . . .
N1 N 0.8419(5) 0.5746(3) 0.7461(3) 0.0395(10) Uani 1 1 d . . . . .
C1 C 0.6671(6) 0.3910(4) 0.3899(4) 0.0367(11) Uani 1 1 d . . . . .
C2 C 0.6031(6) 0.2888(4) 0.3360(4) 0.0400(11) Uani 1 1 d . . . . .
C3 C 0.5835(6) 0.2786(4) 0.2271(4) 0.0439(12) Uani 1 1 d . . . . .
H3 H 0.541040 0.210133 0.191096 0.053 Uiso 1 1 calc R U . . .
C4 C 0.6261(7) 0.3684(4) 0.1721(4) 0.0430(12) Uani 1 1 d . . . . .
C5 C 0.6860(7) 0.4690(4) 0.2204(4) 0.0458(12) Uani 1 1 d . . . . .
H5 H 0.713781 0.530146 0.180306 0.055 Uiso 1 1 calc R U . . .
C6 C 0.7050(7) 0.4794(4) 0.3291(4) 0.0418(12) Uani 1 1 d . . . . .
H6 H 0.745121 0.549111 0.363050 0.050 Uiso 1 1 calc R U . . .
C7 C 0.6883(7) 0.3972(4) 0.5070(4) 0.0416(12) Uani 1 1 d . . . . .
C8 C 0.7604(6) 0.4951(4) 0.5669(4) 0.0411(11) Uani 1 1 d . . . . .
H8 H 0.792463 0.559849 0.533003 0.049 Uiso 1 1 calc R U . . .
C9 C 0.7819(6) 0.4929(4) 0.6753(4) 0.0386(11) Uani 1 1 d . . . . .
H9 H 0.749958 0.424307 0.703253 0.046 Uiso 1 1 calc R U . . .
C10 C 0.8916(7) 0.6846(4) 0.7133(4) 0.0484(13) Uani 1 1 d . . . . .
H10A H 0.985486 0.675882 0.674109 0.073 Uiso 1 1 calc R U . . .
H10B H 0.940964 0.731393 0.776673 0.073 Uiso 1 1 calc R U . . .
H10C H 0.781734 0.720705 0.666994 0.073 Uiso 1 1 calc R U . . .
C11 C 0.8584(7) 0.5556(5) 0.8589(4) 0.0495(13) Uani 1 1 d . . . . .
H11A H 0.777038 0.607759 0.883121 0.074 Uiso 1 1 calc R U . . .
H11B H 0.986570 0.568283 0.900231 0.074 Uiso 1 1 calc R U . . .
H11C H 0.822765 0.478129 0.869390 0.074 Uiso 1 1 calc R U . . .

loop_
_atom_site_aniso_label
_atom_site_aniso_U_11
_atom_site_aniso_U_22
_atom_site_aniso_U_33
_atom_site_aniso_U_23
_atom_site_aniso_U_13
_atom_site_aniso_U_12
Br1 0.0918(7) 0.0890(7) 0.0404(5) -0.0138(3) 0.0255(4) -0.0095(3)
O1 0.086(3) 0.041(2) 0.052(2) -0.0016(18) 0.020(2) -0.021(2)
O2 0.100(3) 0.0398(19) 0.048(2) 0.0050(19) 0.026(2) -0.017(2)
N1 0.046(2) 0.038(2) 0.036(2) -0.0019(19) 0.0148(18) -0.0005(19)
C1 0.032(2) 0.040(3) 0.038(3) -0.003(2) 0.009(2) -0.0006(19)
C2 0.037(2) 0.034(2) 0.048(3) -0.001(2) 0.011(2) -0.003(2)
C3 0.043(2) 0.045(3) 0.044(3) -0.014(2) 0.012(2) -0.005(2)
C4 0.044(3) 0.050(3) 0.036(3) -0.008(2) 0.011(2) -0.001(2)
C5 0.048(3) 0.052(3) 0.039(3) 0.010(3) 0.015(2) -0.006(2)
C6 0.058(3) 0.034(2) 0.037(3) 0.000(2) 0.019(2) -0.004(2)
C7 0.045(3) 0.041(3) 0.041(3) 0.004(2) 0.014(2) 0.004(2)
C8 0.046(3) 0.043(3) 0.035(2) 0.000(2) 0.013(2) -0.003(2)
C9 0.042(3) 0.035(2) 0.041(3) 0.002(2) 0.016(2) -0.002(2)
C10 0.057(3) 0.040(3) 0.051(3) -0.002(3) 0.019(3) 0.000(2)
C11 0.063(3) 0.052(3) 0.036(3) -0.003(2) 0.018(3) -0.002(3)

loop_
_atom_type_symbol
_atom_type_description
_atom_type_scat_dispersion_real
_atom_type_scat_dispersion_imag
_atom_type_scat_source
C C 0.0033 0.0016 'International Tables Vol C Tables 4.2.6.8 and 6.1.1.4'
H H 0.0000 0.0000 'International Tables Vol C Tables 4.2.6.8 and 6.1.1.4'
Br Br -0.2901 2.4595 'International Tables Vol C Tables 4.2.6.8 and 6.1.1.4'
N N 0.0061 0.0033 'International Tables Vol C Tables 4.2.6.8 and 6.1.1.4'
O O 0.0106 0.0060 'International Tables Vol C Tables 4.2.6.8 and 6.1.1.4'

loop_
_geom_angle_atom_site_label_1
_geom_angle_atom_site_label_2
_geom_angle_atom_site_label_3
_geom_angle
_geom_angle_site_symmetry_1
_geom_angle_site_symmetry_3
C2 O1 H1 109.5 . .
C9 N1 C10 121.3(4) . .
C9 N1 C11 120.3(4) . .
C11 N1 C10 118.4(4) . .
C2 C1 C7 118.4(4) . .
C6 C1 C2 117.4(4) . .
C6 C1 C7 124.2(4) . .
O1 C2 C1 121.6(5) . .
O1 C2 C3 117.9(4) . .
C3 C2 C1 120.5(5) . .
C2 C3 H3 120.4 . .
C4 C3 C2 119.1(5) . .
C4 C3 H3 120.4 . .
C3 C4 Br1 117.4(4) . .
C5 C4 Br1 120.2(4) . .
C5 C4 C3 122.4(5) . .
C4 C5 H5 120.8 . .
C4 C5 C6 118.4(5) . .
C6 C5 H5 120.8 . .
C1 C6 H6 119.0 . .
C5 C6 C1 122.1(5) . .
C5 C6 H6 119.0 . .
O2 C7 C1 118.0(4) . .
O2 C7 C8 120.7(4) . .
C8 C7 C1 121.3(4) . .
C7 C8 H8 121.1 . .
C9 C8 C7 117.9(4) . .
C9 C8 H8 121.1 . .
N1 C9 C8 128.3(5) . .
N1 C9 H9 115.9 . .
C8 C9 H9 115.9 . .
N1 C10 H10A 109.5 . .
N1 C10 H10B 109.5 . .
N1 C10 H10C 109.5 . .
H10A C10 H10B 109.5 . .
H10A C10 H10C 109.5 . .
H10B C10 H10C 109.5 . .
N1 C11 H11A 109.5 . .
N1 C11 H11B 109.5 . .
N1 C11 H11C 109.5 . .
H11A C11 H11B 109.5 . .
H11A C11 H11C 109.5 . .
H11B C11 H11C 109.5 . .

loop_
_geom_bond_atom_site_label_1
_geom_bond_atom_site_label_2
_geom_bond_distance
_geom_bond_site_symmetry_2
Br1 C4 1.902(5) .
O1 H1 0.8400 .
O1 C2 1.338(6) .
O2 C7 1.262(6) .
N1 C9 1.331(6) .
N1 C10 1.456(6) .
N1 C11 1.454(6) .
C1 C2 1.421(7) .
C1 C6 1.390(6) .
C1 C7 1.487(7) .
C2 C3 1.387(7) .
C3 H3 0.9500 .
C3 C4 1.370(7) .
C4 C5 1.370(7) .
C5 H5 0.9500 .
C5 C6 1.385(6) .
C6 H6 0.9500 .
C7 C8 1.424(7) .
C8 H8 0.9500 .
C8 C9 1.372(6) .
C9 H9 0.9500 .
C10 H10A 0.9800 .
C10 H10B 0.9800 .
C10 H10C 0.9800 .
C11 H11A 0.9800 .
C11 H11B 0.9800 .
C11 H11C 0.9800 .

loop_
_geom_torsion_atom_site_label_1
_geom_torsion_atom_site_label_2
_geom_torsion_atom_site_label_3
_geom_torsion_atom_site_label_4
_geom_torsion
_geom_torsion_site_symmetry_1
_geom_torsion_site_symmetry_2
_geom_torsion_site_symmetry_3
_geom_torsion_site_symmetry_4
Br1 C4 C5 C6 -178.3(3) . . . .
O1 C2 C3 C4 179.9(4) . . . .
O2 C7 C8 C9 2.4(7) . . . .
C1 C2 C3 C4 -0.2(7) . . . .
C1 C7 C8 C9 -177.7(4) . . . .
C2 C1 C6 C5 -1.5(7) . . . .
C2 C1 C7 O2 -3.2(7) . . . .
C2 C1 C7 C8 176.9(4) . . . .
C2 C3 C4 Br1 178.1(4) . . . .
C2 C3 C4 C5 -0.7(8) . . . .
C3 C4 C5 C6 0.5(8) . . . .
C4 C5 C6 C1 0.7(7) . . . .
C6 C1 C2 O1 -178.8(4) . . . .
C6 C1 C2 C3 1.2(7) . . . .
C6 C1 C7 O2 176.4(4) . . . .
C6 C1 C7 C8 -3.5(7) . . . .
C7 C1 C2 O1 0.8(7) . . . .
C7 C1 C2 C3 -179.1(4) . . . .
C7 C1 C6 C5 178.9(5) . . . .
C7 C8 C9 N1 -178.3(4) . . . .
C10 N1 C9 C8 1.3(7) . . . .
C11 N1 C9 C8 -179.0(4) . . . .
